data_4121109
loop_
_publ_author_name
'Matthias Vogt'
'Alexander Nerush'
'Mark A. Iron'
'Gregory Leitus'
'Yael Diskin-Posner'
'Linda J. W. Shimon'
'Yehoshoa Ben-David'
'David Milstein'

_publ_section_title
;
 Activation of Nitriles by Metal Ligand Cooperation. Reversible Formation
 of Ketimido- and Enamido-Rhenium PNP Pincer Complexes and Relevance to
 Catalytic Design
;
_journal_name_full 'Journal of the American Chemical Society'
_journal_page_first 17004
_journal_page_last 17018
_journal_paper_doi 10.1021/ja4071859
_journal_volume 135
_journal_year 2013
_chemical_formula_moiety 'C32 H47 N2 O2 P2 Re'
_chemical_formula_sum 'C32 H47 N2 O2 P2 Re'
_chemical_formula_weight 739.86
_chemical_name_systematic
; 
 ? 
;
_space_group_IT_number 14
_symmetry_cell_setting monoclinic
_symmetry_space_group_name_Hall '-P 2ybc'
_symmetry_space_group_name_H-M 'P 1 21/c 1'
_atom_sites_solution_hydrogens geom
_atom_sites_solution_primary direct
_atom_sites_solution_secondary difmap
_audit_creation_method SHELXL-97
_cell_angle_alpha 90.00
_cell_angle_beta 106.4490(14)
_cell_angle_gamma 90.00
_cell_formula_units_Z 4
_cell_length_a 8.91080(10)
_cell_length_b 18.0558(4)
_cell_length_c 20.9380(4)
_cell_measurement_reflns_used 48538
_cell_measurement_temperature 120(2)
_cell_measurement_theta_max 27.47
_cell_measurement_theta_min 2.55
_cell_volume 3230.87(10)
_computing_cell_refinement HKL
_computing_data_collection 'Collect package (Bruker Nonius)'
_computing_data_reduction HKL
_computing_structure_refinement 'SHELXL-97 (Sheldrick, 1997)'
_computing_structure_solution 'SHELXS-97 (Sheldrick, 1990)'
_diffrn_ambient_temperature 120(2)
_diffrn_measured_fraction_theta_full 0.991
_diffrn_measured_fraction_theta_max 0.991
_diffrn_measurement_device_type 'Nonius KappaCCD'
_diffrn_measurement_method 'phi and omega scans'
_diffrn_radiation_monochromator graphite
_diffrn_radiation_source 'fine-focus sealed tube'
_diffrn_radiation_type MoK\a
_diffrn_radiation_wavelength 0.71073
_diffrn_reflns_av_R_equivalents 0.0646
_diffrn_reflns_av_sigmaI/netI 0.0509
_diffrn_reflns_limit_h_max 11
_diffrn_reflns_limit_h_min -11
_diffrn_reflns_limit_k_max 23
_diffrn_reflns_limit_k_min -22
_diffrn_reflns_limit_l_max 26
_diffrn_reflns_limit_l_min -27
_diffrn_reflns_number 30539
_diffrn_reflns_theta_full 27.49
_diffrn_reflns_theta_max 27.49
_diffrn_reflns_theta_min 2.89
_exptl_absorpt_coefficient_mu 3.890
_exptl_absorpt_correction_T_max 0.7209
_exptl_absorpt_correction_T_min 0.3052
_exptl_absorpt_correction_type analytical
_exptl_absorpt_process_details 'Numabs, Higashi, 2000'
_exptl_crystal_colour orange
_exptl_crystal_density_diffrn 1.521
_exptl_crystal_description plate
_exptl_crystal_F_000 1496
_exptl_crystal_size_max 0.40
_exptl_crystal_size_mid 0.19
_exptl_crystal_size_min 0.09
_refine_diff_density_max 1.764
_refine_diff_density_min -1.425
_refine_diff_density_rms 0.139
_refine_ls_extinction_method none
_refine_ls_goodness_of_fit_ref 1.041
_refine_ls_hydrogen_treatment constr
_refine_ls_matrix_type full
_refine_ls_number_parameters 364
_refine_ls_number_reflns 7359
_refine_ls_number_restraints 0
_refine_ls_restrained_S_all 1.041
_refine_ls_R_factor_all 0.0663
_refine_ls_R_factor_gt 0.0434
_refine_ls_shift/su_max 0.001
_refine_ls_shift/su_mean 0.000
_refine_ls_structure_factor_coef Fsqd
_refine_ls_weighting_details 'calc w=1/[\s^2^(Fo^2^)+(0.0522P)^2^+6.9147P] where P=(Fo^2^+2Fc^2^)/3'
_refine_ls_weighting_scheme calc
_refine_ls_wR_factor_gt 0.0997
_refine_ls_wR_factor_ref 0.1125
_reflns_number_gt 5564
_reflns_number_total 7359
_reflns_threshold_expression >2sigma(I)
_cod_data_source_file ja4071859_si_001_3.cif
_cod_data_source_block complex5
_cod_database_code 4121109

loop_
_symmetry_equiv_pos_as_xyz
'x, y, z'
'-x, y+1/2, -z+1/2'
'-x, -y, -z'
'x, -y-1/2, z-1/2'

loop_
_atom_site_label
_atom_site_type_symbol
_atom_site_fract_x
_atom_site_fract_y
_atom_site_fract_z
_atom_site_U_iso_or_equiv
_atom_site_adp_type
_atom_site_occupancy
_atom_site_symmetry_multiplicity
_atom_site_calc_flag
_atom_site_refinement_flags
Re1 Re 0.25808(2) 0.167988(11) -0.199493(10) 0.03499(9) Uani 1 1 d .
P2 P 0.45879(17) 0.20771(8) -0.10254(7) 0.0385(3) Uani 1 1 d .
P1 P 0.11451(16) 0.08757(8) -0.28785(7) 0.0374(3) Uani 1 1 d .
N1 N 0.4238(5) 0.0762(2) -0.1855(2) 0.0375(10) Uani 1 1 d .
N2 N 0.1525(5) 0.0865(2) -0.1478(2) 0.0393(10) Uani 1 1 d .
C7 C 0.6256(7) 0.1582(3) -0.1201(3) 0.0491(14) Uani 1 1 d .
H7A H 0.6659 0.1878 -0.1514 0.059 Uiso 1 1 calc R
H7B H 0.7111 0.1526 -0.0782 0.059 Uiso 1 1 calc R
C6 C 0.5768(6) 0.0833(3) -0.1494(3) 0.0424(13) Uani 1 1 d .
C5 C 0.6755(8) 0.0223(4) -0.1386(3) 0.0586(17) Uani 1 1 d .
H5 H 0.7822 0.0277 -0.1139 0.070 Uiso 1 1 calc R
C4 C 0.6194(8) -0.0458(4) -0.1635(3) 0.0598(17) Uani 1 1 d .
H4 H 0.6879 -0.0871 -0.1577 0.072 Uiso 1 1 calc R
C3 C 0.4633(8) -0.0536(3) -0.1967(3) 0.0511(15) Uani 1 1 d .
H3 H 0.4217 -0.1010 -0.2118 0.061 Uiso 1 1 calc R
C2 C 0.3668(6) 0.0085(3) -0.2081(3) 0.0385(12) Uani 1 1 d .
C1 C 0.1928(6) 0.0046(3) -0.2348(3) 0.0396(12) Uani 1 1 d .
H1 H 0.1535 -0.0437 -0.2565 0.048 Uiso 1 1 calc R
C8 C 0.4473(7) 0.1732(3) -0.0186(3) 0.0390(12) Uani 1 1 d .
C9 C 0.5724(8) 0.1998(4) 0.0436(3) 0.0574(16) Uani 1 1 d .
H9A H 0.5539 0.1773 0.0832 0.086 Uiso 1 1 calc R
H9B H 0.5672 0.2539 0.0468 0.086 Uiso 1 1 calc R
H9C H 0.6761 0.1854 0.0405 0.086 Uiso 1 1 calc R
C10 C 0.4615(7) 0.0885(3) -0.0197(3) 0.0468(14) Uani 1 1 d .
H10A H 0.5677 0.0750 -0.0201 0.070 Uiso 1 1 calc R
H10B H 0.3859 0.0690 -0.0597 0.070 Uiso 1 1 calc R
H10C H 0.4398 0.0677 0.0200 0.070 Uiso 1 1 calc R
C11 C 0.2836(8) 0.1935(4) -0.0132(4) 0.0559(16) Uani 1 1 d .
H11A H 0.2706 0.1739 0.0285 0.084 Uiso 1 1 calc R
H11B H 0.2039 0.1720 -0.0509 0.084 Uiso 1 1 calc R
H11C H 0.2721 0.2475 -0.0139 0.084 Uiso 1 1 calc R
C12 C 0.5299(9) 0.3074(4) -0.0924(3) 0.0594(18) Uani 1 1 d .
C13 C 0.7048(10) 0.3126(4) -0.0520(4) 0.078(2) Uani 1 1 d .
H13A H 0.7351 0.3647 -0.0447 0.117 Uiso 1 1 calc R
H13B H 0.7693 0.2884 -0.0768 0.117 Uiso 1 1 calc R
H13C H 0.7204 0.2878 -0.0089 0.117 Uiso 1 1 calc R
C14 C 0.4271(11) 0.3524(4) -0.0596(4) 0.078(2) Uani 1 1 d .
H14A H 0.4526 0.4051 -0.0607 0.118 Uiso 1 1 calc R
H14B H 0.4458 0.3365 -0.0133 0.118 Uiso 1 1 calc R
H14C H 0.3168 0.3446 -0.0838 0.118 Uiso 1 1 calc R
C15 C 0.5154(12) 0.3412(4) -0.1606(4) 0.081(3) Uani 1 1 d .
H15A H 0.4049 0.3430 -0.1863 0.122 Uiso 1 1 calc R
H15B H 0.5735 0.3108 -0.1843 0.122 Uiso 1 1 calc R
H15C H 0.5585 0.3915 -0.1550 0.122 Uiso 1 1 calc R
C16 C -0.1090(7) 0.0802(4) -0.3092(3) 0.0502(14) Uani 1 1 d .
C17 C -0.1899(8) 0.1160(5) -0.3763(4) 0.074(2) Uani 1 1 d .
H17A H -0.3029 0.1183 -0.3821 0.111 Uiso 1 1 calc R
H17B H -0.1697 0.0864 -0.4122 0.111 Uiso 1 1 calc R
H17C H -0.1490 0.1662 -0.3775 0.111 Uiso 1 1 calc R
C18 C -0.1662(8) 0.1231(5) -0.2567(4) 0.076(2) Uani 1 1 d .
H18A H -0.1433 0.1760 -0.2592 0.114 Uiso 1 1 calc R
H18B H -0.1124 0.1045 -0.2121 0.114 Uiso 1 1 calc R
H18C H -0.2793 0.1162 -0.2654 0.114 Uiso 1 1 calc R
C19 C -0.1649(9) -0.0008(4) -0.3099(4) 0.077(2) Uani 1 1 d .
H19A H -0.1129 -0.0243 -0.2672 0.116 Uiso 1 1 calc R
H19B H -0.1390 -0.0278 -0.3460 0.116 Uiso 1 1 calc R
H19C H -0.2785 -0.0017 -0.3171 0.116 Uiso 1 1 calc R
C20 C 0.1764(7) 0.0729(3) -0.3665(3) 0.0483(14) Uani 1 1 d .
C21 C 0.1070(9) 0.0026(4) -0.4039(3) 0.0657(19) Uani 1 1 d .
H21A H 0.1503 -0.0050 -0.4416 0.098 Uiso 1 1 calc R
H21B H -0.0070 0.0075 -0.4204 0.098 Uiso 1 1 calc R
H21C H 0.1332 -0.0400 -0.3738 0.098 Uiso 1 1 calc R
C22 C 0.1353(9) 0.1411(4) -0.4130(3) 0.0631(19) Uani 1 1 d .
H22A H 0.1575 0.1300 -0.4552 0.095 Uiso 1 1 calc R
H22B H 0.1985 0.1836 -0.3917 0.095 Uiso 1 1 calc R
H22C H 0.0241 0.1529 -0.4215 0.095 Uiso 1 1 calc R
C23 C 0.3571(8) 0.0658(4) -0.3476(3) 0.0594(17) Uani 1 1 d .
H23A H 0.3889 0.0184 -0.3249 0.089 Uiso 1 1 calc R
H23B H 0.4050 0.1066 -0.3179 0.089 Uiso 1 1 calc R
H23C H 0.3915 0.0678 -0.3881 0.089 Uiso 1 1 calc R
O1 O 0.3888(6) 0.2558(3) -0.2971(2) 0.0712(14) Uani 1 1 d .
C24 C 0.3425(7) 0.2256(3) -0.2571(3) 0.0478(14) Uani 1 1 d .
O2 O 0.0310(7) 0.2916(3) -0.1896(3) 0.0787(16) Uani 1 1 d .
C25 C 0.1144(7) 0.2445(3) -0.1962(3) 0.0500(14) Uani 1 1 d .
C26 C 0.1395(6) 0.0215(3) -0.1708(3) 0.0391(12) Uani 1 1 d .
C27 C 0.0913(6) -0.0440(3) -0.1369(3) 0.0405(12) Uani 1 1 d .
C28 C 0.0892(7) -0.0362(3) -0.0714(3) 0.0447(13) Uani 1 1 d .
H28 H 0.1189 0.0096 -0.0490 0.054 Uiso 1 1 calc R
C29 C 0.0436(7) -0.0952(4) -0.0381(3) 0.0496(14) Uani 1 1 d .
H29 H 0.0422 -0.0891 0.0068 0.060 Uiso 1 1 calc R
C30 C 0.0004(7) -0.1625(3) -0.0697(4) 0.0493(15) Uani 1 1 d .
H30 H -0.0319 -0.2023 -0.0470 0.059 Uiso 1 1 calc R
C31 C 0.0050(7) -0.1708(3) -0.1343(3) 0.0493(15) Uani 1 1 d .
H31 H -0.0234 -0.2169 -0.1562 0.059 Uiso 1 1 calc R
C32 C 0.0503(7) -0.1128(3) -0.1679(3) 0.0499(14) Uani 1 1 d .
H32 H 0.0537 -0.1197 -0.2124 0.060 Uiso 1 1 calc R

loop_
_atom_site_aniso_label
_atom_site_aniso_U_11
_atom_site_aniso_U_22
_atom_site_aniso_U_33
_atom_site_aniso_U_23
_atom_site_aniso_U_13
_atom_site_aniso_U_12
Re1 0.03692(13) 0.03049(13) 0.03523(13) 0.00225(9) 0.00644(9) 0.00072(8)
P2 0.0423(8) 0.0340(7) 0.0372(8) 0.0025(6) 0.0081(6) -0.0053(6)
P1 0.0390(7) 0.0362(7) 0.0342(7) 0.0011(6) 0.0057(6) 0.0015(6)
N1 0.040(2) 0.039(2) 0.031(2) 0.0051(19) 0.0063(19) 0.0026(19)
N2 0.038(2) 0.037(2) 0.040(3) -0.001(2) 0.0064(19) 0.0003(19)
C7 0.041(3) 0.063(4) 0.044(3) -0.001(3) 0.012(3) -0.006(3)
C6 0.036(3) 0.055(3) 0.037(3) 0.001(3) 0.012(2) 0.001(3)
C5 0.047(4) 0.076(5) 0.052(4) 0.000(3) 0.012(3) 0.016(3)
C4 0.065(4) 0.063(4) 0.052(4) 0.002(3) 0.017(3) 0.026(3)
C3 0.068(4) 0.045(3) 0.042(3) 0.001(3) 0.018(3) 0.018(3)
C2 0.046(3) 0.036(3) 0.034(3) 0.003(2) 0.011(2) 0.007(2)
C1 0.048(3) 0.035(3) 0.035(3) 0.001(2) 0.011(2) 0.002(2)
C8 0.042(3) 0.039(3) 0.035(3) -0.001(2) 0.009(2) -0.002(2)
C9 0.057(4) 0.067(4) 0.040(3) 0.002(3) 0.002(3) -0.011(3)
C10 0.053(3) 0.043(3) 0.041(3) 0.009(3) 0.009(3) -0.002(3)
C11 0.059(4) 0.054(4) 0.059(4) 0.009(3) 0.024(3) 0.010(3)
C12 0.082(5) 0.043(3) 0.047(4) 0.002(3) 0.008(3) -0.022(3)
C13 0.084(6) 0.077(5) 0.062(5) 0.003(4) 0.003(4) -0.045(4)
C14 0.110(7) 0.038(4) 0.078(5) -0.007(4) 0.012(5) 0.001(4)
C15 0.120(7) 0.049(4) 0.060(5) 0.016(3) 0.003(5) -0.032(4)
C16 0.035(3) 0.055(4) 0.054(4) 0.001(3) 0.002(3) -0.004(3)
C17 0.050(4) 0.091(6) 0.073(5) 0.024(4) 0.004(4) 0.010(4)
C18 0.042(4) 0.112(7) 0.074(5) -0.011(5) 0.016(4) -0.002(4)
C19 0.066(5) 0.065(5) 0.084(6) 0.008(4) -0.006(4) -0.016(4)
C20 0.058(4) 0.049(3) 0.036(3) -0.006(3) 0.011(3) 0.008(3)
C21 0.089(5) 0.057(4) 0.048(4) -0.011(3) 0.016(4) 0.003(4)
C22 0.080(5) 0.069(4) 0.045(4) 0.019(3) 0.025(3) 0.029(4)
C23 0.067(4) 0.070(4) 0.046(4) 0.009(3) 0.022(3) 0.016(3)
O1 0.092(4) 0.072(3) 0.053(3) 0.007(3) 0.026(3) -0.021(3)
C24 0.051(3) 0.047(3) 0.045(3) 0.001(3) 0.011(3) -0.006(3)
O2 0.094(4) 0.062(3) 0.082(4) 0.002(3) 0.029(3) 0.038(3)
C25 0.052(3) 0.042(3) 0.052(4) 0.004(3) 0.009(3) 0.007(3)
C26 0.035(3) 0.041(3) 0.039(3) 0.004(2) 0.005(2) -0.003(2)
C27 0.038(3) 0.037(3) 0.046(3) 0.001(2) 0.011(2) -0.001(2)
C28 0.040(3) 0.042(3) 0.051(3) 0.002(3) 0.011(3) 0.002(2)
C29 0.045(3) 0.058(4) 0.049(4) 0.006(3) 0.019(3) -0.001(3)
C30 0.039(3) 0.047(3) 0.063(4) 0.012(3) 0.015(3) -0.002(3)
C31 0.051(4) 0.038(3) 0.059(4) -0.001(3) 0.014(3) -0.008(3)
C32 0.058(4) 0.042(3) 0.048(4) 0.002(3) 0.012(3) -0.010(3)

loop_
_atom_type_symbol
_atom_type_description
_atom_type_scat_dispersion_real
_atom_type_scat_dispersion_imag
_atom_type_scat_source
Re Re -1.0185 7.2310 'International Tables Vol C Tables 4.2.6.8 and 6.1.1.4'
P P 0.1023 0.0942 'International Tables Vol C Tables 4.2.6.8 and 6.1.1.4'
N N 0.0061 0.0033 'International Tables Vol C Tables 4.2.6.8 and 6.1.1.4'
O O 0.0106 0.0060 'International Tables Vol C Tables 4.2.6.8 and 6.1.1.4'
C C 0.0033 0.0016 'International Tables Vol C Tables 4.2.6.8 and 6.1.1.4'
H H 0.0000 0.0000 'International Tables Vol C Tables 4.2.6.8 and 6.1.1.4'

loop_
_geom_angle_atom_site_label_1
_geom_angle_atom_site_label_2
_geom_angle_atom_site_label_3
_geom_angle
C25 Re1 C24 90.9(3)
C25 Re1 N1 170.1(2)
C24 Re1 N1 97.3(2)
C25 Re1 N2 94.8(2)
C24 Re1 N2 169.5(2)
N1 Re1 N2 78.01(16)
C25 Re1 P2 95.75(19)
C24 Re1 P2 92.24(19)
N1 Re1 P2 78.45(12)
N2 Re1 P2 96.00(12)
C25 Re1 P1 104.43(19)
C24 Re1 P1 93.56(19)
N1 Re1 P1 80.68(12)
N2 Re1 P1 76.44(12)
P2 Re1 P1 158.88(5)
C7 P2 C8 106.4(3)
C7 P2 C12 102.6(3)
C8 P2 C12 108.1(3)
C7 P2 Re1 97.8(2)
C8 P2 Re1 117.56(18)
C12 P2 Re1 121.5(2)
C1 P1 C20 104.6(3)
C1 P1 C16 105.6(3)
C20 P1 C16 109.0(3)
C1 P1 Re1 89.95(18)
C20 P1 Re1 121.8(2)
C16 P1 Re1 120.7(2)
C2 N1 C6 119.6(5)
C2 N1 Re1 117.7(3)
C6 N1 Re1 122.4(4)
C26 N2 Re1 116.3(4)
C6 C7 P2 111.1(4)
C6 C7 H7A 109.4
P2 C7 H7A 109.4
C6 C7 H7B 109.4
P2 C7 H7B 109.4
H7A C7 H7B 108.0
N1 C6 C5 120.3(6)
N1 C6 C7 116.1(5)
C5 C6 C7 123.5(5)
C4 C5 C6 120.2(6)
C4 C5 H5 119.9
C6 C5 H5 119.9
C5 C4 C3 119.4(6)
C5 C4 H4 120.3
C3 C4 H4 120.3
C4 C3 C2 119.4(6)
C4 C3 H3 120.3
C2 C3 H3 120.3
N1 C2 C3 121.0(5)
N1 C2 C1 114.8(4)
C3 C2 C1 123.4(5)
C2 C1 C26 101.7(4)
C2 C1 P1 110.9(4)
C26 C1 P1 101.4(3)
C2 C1 H1 113.8
C26 C1 H1 113.8
P1 C1 H1 113.8
C9 C8 C10 106.4(5)
C9 C8 C11 109.9(5)
C10 C8 C11 108.8(5)
C9 C8 P2 117.9(4)
C10 C8 P2 106.6(4)
C11 C8 P2 106.9(4)
C8 C9 H9A 109.5
C8 C9 H9B 109.5
H9A C9 H9B 109.5
C8 C9 H9C 109.5
H9A C9 H9C 109.5
H9B C9 H9C 109.5
C8 C10 H10A 109.5
C8 C10 H10B 109.5
H10A C10 H10B 109.5
C8 C10 H10C 109.5
H10A C10 H10C 109.5
H10B C10 H10C 109.5
C8 C11 H11A 109.5
C8 C11 H11B 109.5
H11A C11 H11B 109.5
C8 C11 H11C 109.5
H11A C11 H11C 109.5
H11B C11 H11C 109.5
C15 C12 C14 107.8(7)
C15 C12 C13 107.0(6)
C14 C12 C13 111.2(6)
C15 C12 P2 109.7(5)
C14 C12 P2 109.3(5)
C13 C12 P2 111.7(5)
C12 C13 H13A 109.5
C12 C13 H13B 109.5
H13A C13 H13B 109.5
C12 C13 H13C 109.5
H13A C13 H13C 109.5
H13B C13 H13C 109.5
C12 C14 H14A 109.5
C12 C14 H14B 109.5
H14A C14 H14B 109.5
C12 C14 H14C 109.5
H14A C14 H14C 109.5
H14B C14 H14C 109.5
C12 C15 H15A 109.5
C12 C15 H15B 109.5
H15A C15 H15B 109.5
C12 C15 H15C 109.5
H15A C15 H15C 109.5
H15B C15 H15C 109.5
C17 C16 C19 108.9(6)
C17 C16 C18 106.1(6)
C19 C16 C18 108.2(6)
C17 C16 P1 111.9(5)
C19 C16 P1 112.3(5)
C18 C16 P1 109.2(4)
C16 C17 H17A 109.5
C16 C17 H17B 109.5
H17A C17 H17B 109.5
C16 C17 H17C 109.5
H17A C17 H17C 109.5
H17B C17 H17C 109.5
C16 C18 H18A 109.5
C16 C18 H18B 109.5
H18A C18 H18B 109.5
C16 C18 H18C 109.5
H18A C18 H18C 109.5
H18B C18 H18C 109.5
C16 C19 H19A 109.5
C16 C19 H19B 109.5
H19A C19 H19B 109.5
C16 C19 H19C 109.5
H19A C19 H19C 109.5
H19B C19 H19C 109.5
C21 C20 C22 110.4(6)
C21 C20 C23 107.6(5)
C22 C20 C23 105.7(6)
C21 C20 P1 112.7(5)
C22 C20 P1 111.1(4)
C23 C20 P1 109.1(4)
C20 C21 H21A 109.5
C20 C21 H21B 109.5
H21A C21 H21B 109.5
C20 C21 H21C 109.5
H21A C21 H21C 109.5
H21B C21 H21C 109.5
C20 C22 H22A 109.5
C20 C22 H22B 109.5
H22A C22 H22B 109.5
C20 C22 H22C 109.5
H22A C22 H22C 109.5
H22B C22 H22C 109.5
C20 C23 H23A 109.5
C20 C23 H23B 109.5
H23A C23 H23B 109.5
C20 C23 H23C 109.5
H23A C23 H23C 109.5
H23B C23 H23C 109.5
O1 C24 Re1 173.4(5)
O2 C25 Re1 175.4(6)
N2 C26 C27 124.1(5)
N2 C26 C1 119.2(5)
C27 C26 C1 116.4(5)
C28 C27 C32 118.3(5)
C28 C27 C26 118.3(5)
C32 C27 C26 123.4(5)
C27 C28 C29 120.3(6)
C27 C28 H28 119.8
C29 C28 H28 119.8
C30 C29 C28 120.8(6)
C30 C29 H29 119.6
C28 C29 H29 119.6
C31 C30 C29 119.0(6)
C31 C30 H30 120.5
C29 C30 H30 120.5
C30 C31 C32 120.8(6)
C30 C31 H31 119.6
C32 C31 H31 119.6
C31 C32 C27 120.7(6)
C31 C32 H32 119.6
C27 C32 H32 119.6

loop_
_geom_bond_atom_site_label_1
_geom_bond_atom_site_label_2
_geom_bond_distance
Re1 C25 1.898(6)
Re1 C24 1.902(6)
Re1 N1 2.183(4)
Re1 N2 2.191(5)
Re1 P2 2.4037(14)
Re1 P1 2.4140(14)
P2 C7 1.858(6)
P2 C8 1.895(6)
P2 C12 1.900(6)
P1 C1 1.878(5)
P1 C20 1.897(6)
P1 C16 1.918(6)
N1 C2 1.356(7)
N1 C6 1.365(7)
N2 C26 1.260(7)
C7 C6 1.498(8)
C7 H7A 0.9900
C7 H7B 0.9900
C6 C5 1.387(8)
C5 C4 1.373(10)
C5 H5 0.9500
C4 C3 1.376(9)
C4 H4 0.9500
C3 C2 1.393(8)
C3 H3 0.9500
C2 C1 1.494(8)
C1 C26 1.574(8)
C1 H1 1.0000
C8 C9 1.531(8)
C8 C10 1.535(7)
C8 C11 1.538(8)
C9 H9A 0.9800
C9 H9B 0.9800
C9 H9C 0.9800
C10 H10A 0.9800
C10 H10B 0.9800
C10 H10C 0.9800
C11 H11A 0.9800
C11 H11B 0.9800
C11 H11C 0.9800
C12 C15 1.525(10)
C12 C14 1.525(11)
C12 C13 1.551(11)
C13 H13A 0.9800
C13 H13B 0.9800
C13 H13C 0.9800
C14 H14A 0.9800
C14 H14B 0.9800
C14 H14C 0.9800
C15 H15A 0.9800
C15 H15B 0.9800
C15 H15C 0.9800
C16 C17 1.529(9)
C16 C19 1.544(9)
C16 C18 1.545(10)
C17 H17A 0.9800
C17 H17B 0.9800
C17 H17C 0.9800
C18 H18A 0.9800
C18 H18B 0.9800
C18 H18C 0.9800
C19 H19A 0.9800
C19 H19B 0.9800
C19 H19C 0.9800
C20 C21 1.529(9)
C20 C22 1.548(9)
C20 C23 1.551(9)
C21 H21A 0.9800
C21 H21B 0.9800
C21 H21C 0.9800
C22 H22A 0.9800
C22 H22B 0.9800
C22 H22C 0.9800
C23 H23A 0.9800
C23 H23B 0.9800
C23 H23C 0.9800
O1 C24 1.168(7)
O2 C25 1.163(7)
C26 C27 1.502(7)
C27 C28 1.384(8)
C27 C32 1.401(8)
C28 C29 1.395(8)
C28 H28 0.9500
C29 C30 1.385(9)
C29 H29 0.9500
C30 C31 1.373(10)
C30 H30 0.9500
C31 C32 1.384(8)
C31 H31 0.9500
C32 H32 0.9500

loop_
_geom_torsion_atom_site_label_1
_geom_torsion_atom_site_label_2
_geom_torsion_atom_site_label_3
_geom_torsion_atom_site_label_4
_geom_torsion
C25 Re1 P2 C7 -160.5(3)
C24 Re1 P2 C7 -69.3(3)
N1 Re1 P2 C7 27.7(2)
N2 Re1 P2 C7 104.1(2)
P1 Re1 P2 C7 36.5(3)
C25 Re1 P2 C8 86.4(3)
C24 Re1 P2 C8 177.6(3)
N1 Re1 P2 C8 -85.4(2)
N2 Re1 P2 C8 -9.0(2)
P1 Re1 P2 C8 -76.5(2)
C25 Re1 P2 C12 -50.6(4)
C24 Re1 P2 C12 40.6(4)
N1 Re1 P2 C12 137.6(3)
N2 Re1 P2 C12 -146.0(3)
P1 Re1 P2 C12 146.5(3)
C25 Re1 P1 C1 -136.4(3)
C24 Re1 P1 C1 131.7(3)
N1 Re1 P1 C1 34.9(2)
N2 Re1 P1 C1 -44.9(2)
P2 Re1 P1 C1 26.1(2)
C25 Re1 P1 C20 116.4(3)
C24 Re1 P1 C20 24.6(3)
N1 Re1 P1 C20 -72.3(3)
N2 Re1 P1 C20 -152.1(3)
P2 Re1 P1 C20 -81.1(3)
C25 Re1 P1 C16 -28.2(3)
C24 Re1 P1 C16 -120.0(3)
N1 Re1 P1 C16 143.1(3)
N2 Re1 P1 C16 63.3(3)
P2 Re1 P1 C16 134.3(3)
C24 Re1 N1 C2 -116.3(4)
N2 Re1 N1 C2 54.1(4)
P2 Re1 N1 C2 152.9(4)
P1 Re1 N1 C2 -23.8(4)
C24 Re1 N1 C6 70.4(4)
N2 Re1 N1 C6 -119.2(4)
P2 Re1 N1 C6 -20.4(4)
P1 Re1 N1 C6 162.8(4)
C25 Re1 N2 C26 138.1(4)
C24 Re1 N2 C26 15.6(14)
N1 Re1 N2 C26 -48.8(4)
P2 Re1 N2 C26 -125.6(4)
P1 Re1 N2 C26 34.3(4)
C8 P2 C7 C6 83.4(5)
C12 P2 C7 C6 -163.1(4)
Re1 P2 C7 C6 -38.4(4)
C2 N1 C6 C5 3.0(8)
Re1 N1 C6 C5 176.2(4)
C2 N1 C6 C7 -173.5(5)
Re1 N1 C6 C7 -0.3(7)
P2 C7 C6 N1 28.8(6)
P2 C7 C6 C5 -147.6(5)
N1 C6 C5 C4 -0.7(9)
C7 C6 C5 C4 175.5(6)
C6 C5 C4 C3 -2.7(10)
C5 C4 C3 C2 3.8(10)
C6 N1 C2 C3 -1.8(8)
Re1 N1 C2 C3 -175.4(4)
C6 N1 C2 C1 168.4(5)
Re1 N1 C2 C1 -5.1(6)
C4 C3 C2 N1 -1.6(9)
C4 C3 C2 C1 -170.9(6)
N1 C2 C1 C26 -64.4(5)
C3 C2 C1 C26 105.6(6)
N1 C2 C1 P1 42.8(5)
C3 C2 C1 P1 -147.2(5)
C20 P1 C1 C2 71.7(4)
C16 P1 C1 C2 -173.3(4)
Re1 P1 C1 C2 -51.3(4)
C20 P1 C1 C26 179.1(3)
C16 P1 C1 C26 -65.9(4)
Re1 P1 C1 C26 56.1(3)
C7 P2 C8 C9 73.3(5)
C12 P2 C8 C9 -36.2(6)
Re1 P2 C8 C9 -178.5(4)
C7 P2 C8 C10 -46.2(4)
C12 P2 C8 C10 -155.7(4)
Re1 P2 C8 C10 62.0(4)
C7 P2 C8 C11 -162.4(4)
C12 P2 C8 C11 88.0(5)
Re1 P2 C8 C11 -54.2(4)
C7 P2 C12 C15 77.1(7)
C8 P2 C12 C15 -170.8(6)
Re1 P2 C12 C15 -30.3(7)
C7 P2 C12 C14 -164.9(5)
C8 P2 C12 C14 -52.8(6)
Re1 P2 C12 C14 87.7(5)
C7 P2 C12 C13 -41.4(6)
C8 P2 C12 C13 70.7(6)
Re1 P2 C12 C13 -148.8(5)
C1 P1 C16 C17 -150.8(5)
C20 P1 C16 C17 -38.9(6)
Re1 P1 C16 C17 109.7(5)
C1 P1 C16 C19 -27.9(6)
C20 P1 C16 C19 83.9(6)
Re1 P1 C16 C19 -127.4(5)
C1 P1 C16 C18 92.1(5)
C20 P1 C16 C18 -156.0(5)
Re1 P1 C16 C18 -7.4(6)
C1 P1 C20 C21 61.3(5)
C16 P1 C20 C21 -51.2(5)
Re1 P1 C20 C21 160.6(4)
C1 P1 C20 C22 -174.1(5)
C16 P1 C20 C22 73.3(5)
Re1 P1 C20 C22 -74.9(5)
C1 P1 C20 C23 -58.0(5)
C16 P1 C20 C23 -170.6(4)
Re1 P1 C20 C23 41.2(5)
Re1 N2 C26 C27 171.1(4)
Re1 N2 C26 C1 -2.2(6)
C2 C1 C26 N2 72.3(6)
P1 C1 C26 N2 -42.1(6)
C2 C1 C26 C27 -101.5(5)
P1 C1 C26 C27 144.1(4)
N2 C26 C27 C28 -12.6(8)
C1 C26 C27 C28 160.9(5)
N2 C26 C27 C32 168.2(6)
C1 C26 C27 C32 -18.3(8)
C32 C27 C28 C29 -1.5(9)
C26 C27 C28 C29 179.3(5)
C27 C28 C29 C30 0.3(9)
C28 C29 C30 C31 0.9(9)
C29 C30 C31 C32 -0.7(10)
C30 C31 C32 C27 -0.6(10)
C28 C27 C32 C31 1.7(9)
C26 C27 C32 C31 -179.2(6)
